data_2012604
loop_
_publ_author_name
'Stankovi\'c, Slobodanka'
'Lazar, Du\<san'
'Medi\'c-Mija\<cevi\'c, Ljubica'
'Penov-Ga\<si, Katarina'
'Saka\<c, Marija'
'Andri\'c, Silvana'
'Milenko, Bruvo'

_publ_section_title
;
 <small>D</small>-Secoestrone derivatives. VI.
 17\b-Benzyl-17\a-hydroxy-3-methoxyestra-1,3,5(10)-trien-16-one
;
_journal_issue 3
_journal_name_full 'Acta Crystallographica Section C'
_journal_page_first o172
_journal_page_last o173
_journal_paper_doi 10.1107/S0108270101020807
_journal_volume 58
_journal_year 2002
_chemical_formula_moiety 'C26 H30 O3'
_chemical_formula_sum 'C26 H30 O3'
_chemical_formula_weight 390.50
_chemical_melting_point 386.0(10)
_chemical_name_systematic
;
3-Methoxy-17\a-hydroxy-17\b-benzylestra-1,3,5(10)-trien-16-one
;
_space_group_IT_number 19
_symmetry_cell_setting orthorhombic
_symmetry_space_group_name_Hall 'P 2ac 2ab'
_symmetry_space_group_name_H-M 'P 21 21 21'
_atom_sites_solution_hydrogens geom
_atom_sites_solution_primary direct
_atom_sites_solution_secondary difmap
_cell_angle_alpha 90
_cell_angle_beta 90
_cell_angle_gamma 90
_cell_formula_units_Z 4
_cell_length_a 36.426(9)
_cell_length_b 9.1410(10)
_cell_length_c 6.281(2)
_cell_measurement_reflns_used 20
_cell_measurement_temperature 293(2)
_cell_measurement_theta_max 12.80
_cell_measurement_theta_min 6.58
_cell_volume 2091.4(9)
_computing_cell_refinement 'PW1100 Software'
_computing_data_collection 'PW1100 Software (Philips, 19??)'
_computing_data_reduction 'PW1100 Software'
_computing_molecular_graphics 'ORTEPII (Johnson, 1976)'
_computing_publication_material 'CSU (Vickovi\'c, 1988)'
_computing_structure_refinement 'SHELXL97 (Sheldrick, 1997)'
_computing_structure_solution 'SHELXS86 (Sheldrick, 1990)'
_diffrn_ambient_temperature 293(2)
_diffrn_measured_fraction_theta_full .952
_diffrn_measured_fraction_theta_max .952
_diffrn_measurement_device_type 'Philips PW1100'
_diffrn_measurement_method \w/2\q
_diffrn_radiation_monochromator graphite
_diffrn_radiation_source 'fine-focus sealed tube'
_diffrn_radiation_type CuK\a
_diffrn_radiation_wavelength 1.54180
_diffrn_reflns_av_R_equivalents .066
_diffrn_reflns_av_sigmaI/netI .072
_diffrn_reflns_limit_h_max 44
_diffrn_reflns_limit_h_min -43
_diffrn_reflns_limit_k_max 11
_diffrn_reflns_limit_k_min 0
_diffrn_reflns_limit_l_max 7
_diffrn_reflns_limit_l_min 0
_diffrn_reflns_number 3923
_diffrn_reflns_theta_full 70.01
_diffrn_reflns_theta_max 70.01
_diffrn_reflns_theta_min 4.86
_diffrn_standards_decay_% 0
_diffrn_standards_interval_time 120
_diffrn_standards_number 3
_exptl_absorpt_coefficient_mu .625
_exptl_absorpt_correction_type none
_exptl_crystal_colour colourless
_exptl_crystal_density_diffrn 1.240
_exptl_crystal_density_meas ?
_exptl_crystal_density_method 'not measured'
_exptl_crystal_description prism
_exptl_crystal_F_000 840
_exptl_crystal_size_max .47
_exptl_crystal_size_mid .07
_exptl_crystal_size_min .03
_refine_diff_density_max .19
_refine_diff_density_min -.19
_refine_ls_extinction_method none
_refine_ls_goodness_of_fit_ref 1.024
_refine_ls_hydrogen_treatment constr
_refine_ls_matrix_type full
_refine_ls_number_parameters 263
_refine_ls_number_reflns 2222
_refine_ls_number_restraints 0
_refine_ls_restrained_S_all 1.024
_refine_ls_R_factor_all .055
_refine_ls_R_factor_gt .047
_refine_ls_shift/su_max <0.001
_refine_ls_shift/su_mean .000
_refine_ls_structure_factor_coef Fsqd
_refine_ls_weighting_details 'calc w = 1/[\s^2^(Fo^2^)+(0.0461P)^2^+0.2999] where P=(Fo^2^+2Fc^2^)/3'
_refine_ls_weighting_scheme calc
_refine_ls_wR_factor_gt .117
_refine_ls_wR_factor_ref .125
_reflns_number_gt 1827
_reflns_number_total 2222
_reflns_threshold_expression I>2\s(I)
_cod_data_source_file sk1521.cif
_cod_data_source_block I
_cod_depositor_comments
;
The following automatic conversions were performed:

'_chemical_melting_point' value '385-387' was changed to '386.0(10)'
- the average value was taken and precision was estimated.

Automatic conversion script
Id: cif_fix_values 1646 2011-03-28 12:23:43Z adriana 

The following automatic conversions were performed:

'_chemical_melting_point' value '385-387' was changed to '386.0(10)'
- the average value was taken and precision was estimated.

Automatic conversion script
Id: cif_fix_values 1715 2011-07-08 13:25:40Z adriana 

The following automatic conversions were performed:

'_exptl_crystal_density_meas' value 'not measured' was changed to '?'
- the value is perceived as not measured.

Automatic conversion script
Id: cif_fix_values 3008 2015-01-20 13:52:24Z robertas 
;
_cod_original_sg_symbol_H-M P212121
_cod_database_code 2012604

loop_
_symmetry_equiv_pos_as_xyz
'x, y, z'
'-x+1/2, -y, z+1/2'
'x+1/2, -y+1/2, -z'
'-x, y+1/2, -z+1/2'

loop_
_atom_site_label
_atom_site_fract_x
_atom_site_fract_y
_atom_site_fract_z
_atom_site_U_iso_or_equiv
_atom_site_adp_type
_atom_site_calc_flag
_atom_site_refinement_flags
_atom_site_occupancy
_atom_site_disorder_assembly
_atom_site_disorder_group
_atom_site_type_symbol
O1 .58133(7) .4418(3) .5603(5) .0639(8) Uani d . 1 . . O
O2 .30069(6) .5030(3) .5287(4) .0432(6) Uani d . 1 . . O
HO2 .2782 .5023 .5308 .065 Uiso calc R 1 . . H
C1 .48718(9) .5473(4) .7025(6) .0498(9) Uani d . 1 . . C
H1 .4746 .6048 .8006 .060 Uiso calc R 1 . . H
C2 .52519(9) .5416(4) .7138(6) .0509(9) Uani d . 1 . . C
H2 .5379 .5958 .8153 .061 Uiso calc R 1 . . H
C3 .54382(9) .4539(4) .5709(6) .0474(8) Uani d . 1 . . C
C4 .52460(9) .3744(4) .4213(6) .0471(8) Uani d . 1 . . C
H4 .5374 .3153 .3263 .056 Uiso calc R 1 . . H
C5 .48654(9) .3804(4) .4091(6) .0436(8) Uani d . 1 . . C
C6 .46726(9) .2895(4) .2410(6) .0546(10) Uani d . 1 . . C
H61 .4772 .1912 .2436 .066 Uiso calc R 1 . . H
H62 .4725 .3310 .1020 .066 Uiso calc R 1 . . H
C7 .42590(9) .2811(4) .2702(7) .0498(9) Uani d . 1 . . C
H71 .4201 .2143 .3854 .060 Uiso calc R 1 . . H
H72 .4146 .2441 .1411 .060 Uiso calc R 1 . . H
C8 .41064(8) .4326(3) .3208(5) .0376(7) Uani d . 1 . . C
H8 .4197 .5012 .2131 .045 Uiso calc R 1 . . H
C9 .42534(9) .4814(4) .5396(5) .0380(7) Uani d . 1 . . C
H9 .4155 .4129 .6453 .046 Uiso calc R 1 . . H
C10 .46702(9) .4704(4) .5501(5) .0401(7) Uani d . 1 . . C
C11 .41115(9) .6352(4) .6001(6) .0435(8) Uani d . 1 . . C
H111 .4186 .6573 .7448 .052 Uiso calc R 1 . . H
H112 .4224 .7070 .5070 .052 Uiso calc R 1 . . H
C12 .36936(9) .6487(4) .5834(5) .0404(7) Uani d . 1 . . C
H121 .3580 .5888 .6927 .048 Uiso calc R 1 . . H
H122 .3623 .7495 .6087 .048 Uiso calc R 1 . . H
C13 .35526(8) .6011(3) .3661(5) .0320(6) Uani d . 1 . . C
C14 .36903(8) .4423(3) .3255(5) .0349(6) Uani d . 1 . . C
H13 .3608 .3834 .4469 .042 Uiso calc R 1 . . H
C15 .34640(9) .3926(4) .1328(5) .0436(8) Uani d . 1 . . C
H151 .3583 .4199 .0007 .052 Uiso calc R 1 . . H
H152 .3428 .2875 .1345 .052 Uiso calc R 1 . . H
C16 .31025(8) .4725(4) .1589(5) .0387(7) Uani d . 1 . . C
C17 .31324(8) .5835(3) .3442(5) .0333(6) Uani d . 1 . . C
C18 .36850(9) .7067(4) .1916(6) .0437(8) Uani d . 1 . . C
H181 .3946 .7188 .2022 .066 Uiso calc R 1 . . H
H182 .3567 .7999 .2095 .066 Uiso calc R 1 . . H
H183 .3624 .6675 .0543 .066 Uiso calc R 1 . . H
C19 .28993(8) .7185(3) .3048(5) .0378(7) Uani d . 1 . . C
H191 .2644 .6883 .3022 .045 Uiso calc R 1 . . H
H192 .2958 .7554 .1641 .045 Uiso calc R 1 . . H
C20 .29345(9) .8438(3) .4608(5) .0362(7) Uani d . 1 . . C
C21 .30859(9) .9771(4) .3986(6) .0433(8) Uani d . 1 . . C
H21 .3179 .9871 .2615 .052 Uiso calc R 1 . . H
C22 .31012(10) 1.0955(4) .5369(7) .0537(9) Uani d . 1 . . C
H22 .3204 1.1833 .4920 .064 Uiso calc R 1 . . H
C23 .29634(9) 1.0831(4) .7417(7) .0514(9) Uani d . 1 . . C
H23 .2971 1.1622 .8346 .062 Uiso calc R 1 . . H
C24 .28144(9) .9514(4) .8054(6) .0458(8) Uani d . 1 . . C
H24 .2722 .9420 .9428 .055 Uiso calc R 1 . . H
C25 .28001(9) .8331(4) .6687(6) .0403(7) Uani d . 1 . . C
H25 .2700 .7453 .7156 .048 Uiso calc R 1 . . H
C26 .60245(10) .5170(5) .7132(8) .0676(12) Uani d . 1 . . C
H261 .6280 .4984 .6886 .101 Uiso calc R 1 . . H
H262 .5959 .4838 .8531 .101 Uiso calc R 1 . . H
H263 .5978 .6201 .7022 .101 Uiso calc R 1 . . H
O3 .28249(6) .4515(3) .0552(5) .0579(7) Uani d . 1 . . O

loop_
_atom_site_aniso_label
_atom_site_aniso_U_11
_atom_site_aniso_U_22
_atom_site_aniso_U_33
_atom_site_aniso_U_12
_atom_site_aniso_U_13
_atom_site_aniso_U_23
O1 .0421(12) .0639(16) .086(2) .0100(12) -.0096(15) -.0129(18)
O2 .0432(12) .0461(13) .0403(12) -.0033(11) .0120(11) .0142(12)
C1 .0457(17) .061(2) .0424(17) .0036(16) -.0030(16) -.0186(19)
C2 .0495(19) .054(2) .0489(19) .0033(16) -.0065(17) -.0102(19)
C3 .0414(16) .0443(17) .056(2) .0067(15) -.0051(17) .0001(19)
C4 .0502(19) .0439(18) .0470(19) .0124(15) .0003(16) -.0100(18)
C5 .0479(17) .0367(15) .0461(18) .0050(14) -.0008(16) -.0051(16)
C6 .053(2) .059(2) .052(2) .0113(18) -.0046(18) -.022(2)
C7 .0498(19) .0421(17) .058(2) .0047(15) -.0077(18) -.0174(19)
C8 .0435(16) .0355(15) .0340(15) .0030(13) -.0011(14) -.0088(15)
C9 .0447(17) .0398(16) .0295(14) .0022(13) .0025(14) -.0052(15)
C10 .0401(15) .0442(16) .0358(15) .0017(14) .0005(14) -.0025(16)
C11 .0438(17) .0490(19) .0378(17) .0027(14) -.0013(15) -.0194(17)
C12 .0465(17) .0456(17) .0292(15) .0003(15) -.0005(14) -.0079(15)
C13 .0388(15) .0327(14) .0246(13) -.0064(12) .0036(13) -.0037(13)
C14 .0435(15) .0333(14) .0280(14) -.0025(13) -.0010(14) -.0002(14)
C15 .0491(17) .0423(17) .0394(17) -.0027(15) -.0044(16) -.0120(16)
C16 .0387(16) .0388(16) .0388(16) -.0077(14) -.0022(14) -.0022(16)
C17 .0396(15) .0322(14) .0281(14) -.0038(12) .0035(13) .0025(14)
C18 .0455(17) .0406(17) .0449(18) -.0042(15) .0144(17) .0064(17)
C19 .0375(15) .0395(15) .0363(16) -.0023(13) -.0022(14) .0003(15)
C20 .0387(15) .0352(14) .0346(16) .0053(13) -.0003(14) .0035(14)
C21 .0428(17) .0430(17) .0441(18) -.0053(14) .0013(15) .0063(17)
C22 .053(2) .0410(18) .067(2) -.0052(16) -.004(2) -.002(2)
C23 .0448(18) .0483(19) .061(2) .0093(16) -.0105(18) -.0138(19)
C24 .0434(17) .0533(19) .0406(17) .0127(16) -.0040(16) -.0029(18)
C25 .0430(16) .0382(15) .0398(17) .0047(14) .0028(15) .0027(16)
C26 .050(2) .065(2) .088(3) .0043(19) -.017(2) .000(3)
O3 .0452(13) .0674(16) .0611(16) -.0090(12) -.0136(13) -.0174(16)

loop_
_atom_type_symbol
_atom_type_description
_atom_type_scat_dispersion_real
_atom_type_scat_dispersion_imag
_atom_type_scat_source
C C .0181 .0091 'International Tables Vol C Tables 4.2.6.8 and 6.1.1.4'
H H .0000 .0000 'International Tables Vol C Tables 4.2.6.8 and 6.1.1.4'
O O .0492 .0322 'International Tables Vol C Tables 4.2.6.8 and 6.1.1.4'

loop_
_geom_angle_atom_site_label_1
_geom_angle_atom_site_label_2
_geom_angle_atom_site_label_3
_geom_angle
_geom_angle_publ_flag
C3 O1 C26 118.1(3) no
C17 O2 HO2 109.5 no
C2 C1 C10 122.7(3) no
C2 C1 H1 118.6 no
C10 C1 H1 118.6 no
C3 C2 C1 118.6(3) no
C3 C2 H2 120.7 no
C1 C2 H2 120.7 no
O1 C3 C4 115.5(3) no
O1 C3 C2 124.6(3) no
C4 C3 C2 119.9(3) no
C3 C4 C5 121.5(3) no
C3 C4 H4 119.2 no
C5 C4 H4 119.2 no
C4 C5 C10 119.6(3) no
C4 C5 C6 118.6(3) no
C10 C5 C6 121.8(3) no
C5 C6 C7 113.8(3) no
C5 C6 H61 108.8 no
C7 C6 H61 108.8 no
C5 C6 H62 108.8 no
C7 C6 H62 108.8 no
H61 C6 H62 107.7 no
C6 C7 C8 109.9(3) no
C6 C7 H71 109.7 no
C8 C7 H71 109.7 no
C6 C7 H72 109.7 no
C8 C7 H72 109.7 no
H71 C7 H72 108.2 no
C14 C8 C7 114.9(3) no
C14 C8 C9 108.2(3) no
C7 C8 C9 108.8(3) no
C14 C8 H8 108.3 no
C7 C8 H8 108.3 no
C9 C8 H8 108.3 no
C10 C9 C8 111.5(3) no
C10 C9 C11 112.5(3) no
C8 C9 C11 111.5(3) no
C10 C9 H9 107.0 no
C8 C9 H9 107.0 no
C11 C9 H9 107.0 no
C1 C10 C5 117.5(3) no
C1 C10 C9 121.4(3) no
C5 C10 C9 121.1(3) no
C12 C11 C9 112.9(3) no
C12 C11 H111 109.0 no
C9 C11 H111 109.0 no
C12 C11 H112 109.0 no
C9 C11 H112 109.0 no
H111 C11 H112 107.8 no
C13 C12 C11 111.9(3) no
C13 C12 H121 109.2 no
C11 C12 H121 109.2 no
C13 C12 H122 109.2 no
C11 C12 H122 109.2 no
H121 C12 H122 107.9 no
C12 C13 C18 110.7(2) no
C12 C13 C17 116.3(3) no
C18 C13 C17 108.2(3) no
C12 C13 C14 107.8(3) no
C18 C13 C14 111.6(2) no
C17 C13 C14 102.0(2) no
C8 C14 C15 120.3(3) no
C8 C14 C13 112.3(2) no
C15 C14 C13 103.4(2) no
C8 C14 H13 106.7 no
C15 C14 H13 106.7 no
C13 C14 H13 106.7 no
C16 C15 C14 103.9(3) no
C16 C15 H151 111.0 no
C14 C15 H151 111.0 no
C16 C15 H152 111.0 no
C14 C15 H152 111.0 no
H151 C15 H152 109.0 no
O3 C16 C15 126.0(3) no
O3 C16 C17 124.3(3) no
C15 C16 C17 109.6(3) no
O2 C17 C19 111.5(3) no
O2 C17 C13 107.1(2) no
C19 C17 C13 119.0(2) no
O2 C17 C16 104.3(2) no
C19 C17 C16 111.7(3) no
C13 C17 C16 101.8(2) no
C13 C18 H181 109.5 no
C13 C18 H182 109.5 no
H181 C18 H182 109.5 no
C13 C18 H183 109.5 no
H181 C18 H183 109.5 no
H182 C18 H183 109.5 no
C17 C19 C20 117.5(3) no
C17 C19 H191 107.9 no
C20 C19 H191 107.9 no
C17 C19 H192 107.9 no
C20 C19 H192 107.9 no
H191 C19 H192 107.2 no
C21 C20 C25 117.5(3) no
C21 C20 C19 121.0(3) no
C25 C20 C19 121.5(3) no
C20 C21 C22 121.5(3) no
C20 C21 H21 119.3 no
C22 C21 H21 119.3 no
C21 C22 C23 120.2(4) no
C21 C22 H22 119.9 no
C23 C22 H22 119.9 no
C24 C23 C22 118.9(4) no
C24 C23 H23 120.6 no
C22 C23 H23 120.6 no
C23 C24 C25 121.1(3) no
C23 C24 H24 119.4 no
C25 C24 H24 119.4 no
C24 C25 C20 120.9(3) no
C24 C25 H25 119.6 no
C20 C25 H25 119.6 no
O1 C26 H261 109.5 no
O1 C26 H262 109.5 no
H261 C26 H262 109.5 no
O1 C26 H263 109.5 no
H261 C26 H263 109.5 no
H262 C26 H263 109.5 no

loop_
_geom_bond_atom_site_label_1
_geom_bond_atom_site_label_2
_geom_bond_site_symmetry_2
_geom_bond_distance
_geom_bond_publ_flag
O1 C3 . 1.372(4) yes
O1 C26 . 1.410(5) yes
O2 C17 . 1.446(4) yes
O2 HO2 . .8200 no
C1 C2 . 1.387(5) no
C1 C10 . 1.396(5) no
C1 H1 . .9300 no
C2 C3 . 1.382(5) no
C2 H2 . .9300 no
C3 C4 . 1.379(5) no
C4 C5 . 1.390(5) no
C4 H4 . .9300 no
C5 C10 . 1.403(5) no
C5 C6 . 1.516(5) no
C6 C7 . 1.520(5) no
C6 H61 . .9700 no
C6 H62 . .9700 no
C7 C8 . 1.526(4) no
C7 H71 . .9700 no
C7 H72 . .9700 no
C8 C14 . 1.519(4) no
C8 C9 . 1.541(4) no
C8 H8 . .9800 no
C9 C10 . 1.523(4) no
C9 C11 . 1.546(4) no
C9 H9 . .9800 no
C11 C12 . 1.531(4) no
C11 H111 . .9700 no
C11 H112 . .9700 no
C12 C13 . 1.522(4) no
C12 H121 . .9700 no
C12 H122 . .9700 no
C13 C18 . 1.538(4) no
C13 C17 . 1.545(4) no
C13 C14 . 1.557(4) no
C14 C15 . 1.533(4) no
C14 H13 . .9800 no
C15 C16 . 1.515(4) no
C15 H151 . .9700 no
C15 H152 . .9700 no
C16 O3 . 1.218(4) yes
C16 C17 . 1.548(4) no
C17 C19 . 1.518(4) no
C18 H181 . .9600 no
C18 H182 . .9600 no
C18 H183 . .9600 no
C19 C20 . 1.513(4) no
C19 H191 . .9700 no
C19 H192 . .9700 no
C20 C21 . 1.394(4) no
C20 C25 . 1.398(5) no
C21 C22 . 1.388(5) no
C21 H21 . .9300 no
C22 C23 . 1.385(6) no
C22 H22 . .9300 no
C23 C24 . 1.380(5) no
C23 H23 . .9300 no
C24 C25 . 1.382(5) no
C24 H24 . .9300 no
C25 H25 . .9300 no
C26 H261 . .9600 no
C26 H262 . .9600 no
C26 H263 . .9600 no

loop_
_geom_hbond_atom_site_label_D
_geom_hbond_atom_site_label_H
_geom_hbond_atom_site_label_A
_geom_hbond_site_symmetry_D
_geom_hbond_site_symmetry_H
_geom_hbond_site_symmetry_A
_geom_hbond_distance_DH
_geom_hbond_distance_HA
_geom_hbond_distance_DA
_geom_hbond_angle_DHA
_geom_hbond_publ_flag
O2 HO2 O3 1_555 1_555 2_565 .82 2.252 3.063(4) 168 yes

loop_
_geom_torsion_atom_site_label_1
_geom_torsion_atom_site_label_2
_geom_torsion_atom_site_label_3
_geom_torsion_atom_site_label_4
_geom_torsion
_geom_torsion_publ_flag
C10 C1 C2 C3 -1.3(6) no
C26 O1 C3 C4 -178.1(3) no
C26 O1 C3 C2 4.0(6) no
C1 C2 C3 O1 177.9(4) no
C1 C2 C3 C4 .0(6) no
O1 C3 C4 C5 -177.8(3) no
C2 C3 C4 C5 .3(6) no
C3 C4 C5 C10 .7(6) no
C3 C4 C5 C6 -179.8(3) no
C4 C5 C6 C7 168.6(3) no
C10 C5 C6 C7 -12.0(5) no
C5 C6 C7 C8 44.8(5) no
C6 C7 C8 C14 172.5(3) no
C6 C7 C8 C9 -66.1(4) no
C14 C8 C9 C10 178.3(3) no
C7 C8 C9 C10 52.9(4) no
C14 C8 C9 C11 -55.1(3) no
C7 C8 C9 C11 179.5(3) no
C2 C1 C10 C5 2.3(6) no
C2 C1 C10 C9 -178.8(4) no
C4 C5 C10 C1 -1.9(5) no
C6 C5 C10 C1 178.6(3) no
C4 C5 C10 C9 179.2(3) no
C6 C5 C10 C9 -.3(5) no
C8 C9 C10 C1 160.6(3) no
C11 C9 C10 C1 34.5(5) no
C8 C9 C10 C5 -20.6(4) no
C11 C9 C10 C5 -146.6(3) no
C10 C9 C11 C12 178.2(3) no
C8 C9 C11 C12 52.2(4) no
C9 C11 C12 C13 -53.1(4) no
C11 C12 C13 C18 -66.6(4) no
C11 C12 C13 C17 169.4(3) no
C11 C12 C13 C14 55.7(3) no
C7 C8 C14 C15 -55.0(4) no
C9 C8 C14 C15 -176.7(3) no
C7 C8 C14 C13 -177.0(3) no
C9 C8 C14 C13 61.3(3) no
C12 C13 C14 C8 -61.7(3) no
C18 C13 C14 C8 60.1(4) no
C17 C13 C14 C8 175.4(3) no
C12 C13 C14 C15 167.2(2) no
C18 C13 C14 C15 -71.1(3) no
C17 C13 C14 C15 44.2(3) no
C8 C14 C15 C16 -158.0(3) no
C13 C14 C15 C16 -31.7(3) no
C14 C15 C16 O3 -170.5(3) no
C14 C15 C16 C17 7.8(4) no
C12 C13 C17 O2 -45.8(3) no
C18 C13 C17 O2 -171.1(2) no
C14 C13 C17 O2 71.1(3) no
C12 C13 C17 C19 81.8(4) no
C18 C13 C17 C19 -43.5(4) no
C14 C13 C17 C19 -161.3(3) no
C12 C13 C17 C16 -155.0(3) no
C18 C13 C17 C16 79.7(3) no
C14 C13 C17 C16 -38.0(3) no
O3 C16 C17 O2 86.2(4) no
C15 C16 C17 O2 -92.1(3) no
O3 C16 C17 C19 -34.5(4) no
C15 C16 C17 C19 147.3(3) no
O3 C16 C17 C13 -162.5(3) no
C15 C16 C17 C13 19.3(3) no
O2 C17 C19 C20 70.4(3) no
C13 C17 C19 C20 -55.1(4) no
C16 C17 C19 C20 -173.3(3) no
C17 C19 C20 C21 113.0(3) no
C17 C19 C20 C25 -70.3(4) no
C25 C20 C21 C22 -.4(5) no
C19 C20 C21 C22 176.4(3) no
C20 C21 C22 C23 -.2(5) no
C21 C22 C23 C24 .5(5) no
C22 C23 C24 C25 -.2(5) no
C23 C24 C25 C20 -.4(5) no
C21 C20 C25 C24 .7(5) no
C19 C20 C25 C24 -176.1(3) no

loop_
_cod_related_entry_id
_cod_related_entry_database
_cod_related_entry_code
1 ChemSpider 9135335
